data_7124300
loop_
_publ_author_name
'Jiang, Bo'
'Zhang, Tian-Shu'
'Zhang, Hongping'
'Fu, Rong'
'Wang, Jianyi'
'Hao, Wen-Juan'
'Tu, Shu-Jiang'

_publ_section_title
;
 tert-Butyl peroxide (TBHP)/KI-mediated dual C(sp2)-H bond amination of
 arylamines with \a-diazo carbonyls toward 1,2,4-benzotriazines
;
_journal_name_full 'Chemical Communications'
_journal_paper_doi 10.1039/C9CC07236E
_journal_year 2019
_chemical_formula_sum 'C15 H11 N3 O'
_chemical_formula_weight 249.27
_space_group_IT_number 14
_space_group_name_Hall '-P 2ybc'
_space_group_name_H-M_alt 'P 1 21/c 1'
_symmetry_cell_setting monoclinic
_symmetry_space_group_name_Hall '-P 2ybc'
_symmetry_space_group_name_H-M 'P 1 21/c 1'
_atom_sites_solution_hydrogens geom
_atom_sites_solution_primary direct
_atom_sites_solution_secondary difmap
_audit_creation_method SHELXL-97
_audit_update_record
;
2018-09-17 deposited with the CCDC.    2019-10-11 downloaded from the CCDC.
;
_cell_angle_alpha 90.00
_cell_angle_beta 90.142(1)
_cell_angle_gamma 90.00
_cell_formula_units_Z 4
_cell_length_a 7.647(7)
_cell_length_b 21.749(19)
_cell_length_c 7.647
_cell_measurement_reflns_used 1117
_cell_measurement_temperature 298(2)
_cell_measurement_theta_max 20.361
_cell_measurement_theta_min 2.824
_cell_volume 1271.8(16)
_computing_cell_refinement 'Bruker SMART'
_computing_data_collection 'Bruker SMART'
_computing_data_reduction 'Bruker SAINT'
_computing_molecular_graphics 'Bruker SHELXTL'
_computing_publication_material 'Bruker SHELXTL'
_computing_structure_refinement 'SHELXL-97 (Sheldrick, 1997)'
_computing_structure_solution 'SHELXS-97 (Sheldrick, 1990)'
_diffrn_ambient_temperature 298(2)
_diffrn_measured_fraction_theta_full 0.995
_diffrn_measured_fraction_theta_max 0.995
_diffrn_measurement_device_type 'CCD area detector'
_diffrn_measurement_method 'phi and omega scans'
_diffrn_radiation_monochromator graphite
_diffrn_radiation_source 'fine-focus sealed tube'
_diffrn_radiation_type MoK\a
_diffrn_radiation_wavelength 0.71073
_diffrn_reflns_av_R_equivalents 0.0000
_diffrn_reflns_av_sigmaI/netI 0.0704
_diffrn_reflns_limit_h_max 9
_diffrn_reflns_limit_h_min -9
_diffrn_reflns_limit_k_max 25
_diffrn_reflns_limit_k_min -25
_diffrn_reflns_limit_l_max 9
_diffrn_reflns_limit_l_min -9
_diffrn_reflns_number 2226
_diffrn_reflns_theta_full 25.01
_diffrn_reflns_theta_max 25.01
_diffrn_reflns_theta_min 2.82
_exptl_absorpt_coefficient_mu 0.085
_exptl_absorpt_correction_T_max 0.9807
_exptl_absorpt_correction_T_min 0.9667
_exptl_absorpt_correction_type multi-scan
_exptl_absorpt_process_details sadabs
_exptl_crystal_colour yellow
_exptl_crystal_density_diffrn 1.302
_exptl_crystal_density_method 'not measured'
_exptl_crystal_description block
_exptl_crystal_F_000 520
_exptl_crystal_size_max 0.40
_exptl_crystal_size_mid 0.39
_exptl_crystal_size_min 0.23
_refine_diff_density_max 0.118
_refine_diff_density_min -0.130
_refine_diff_density_rms 0.034
_refine_ls_extinction_coef 0.0007(11)
_refine_ls_extinction_expression Fc^*^=kFc[1+0.001xFc^2^\l^3^/sin(2\q)]^-1/4^
_refine_ls_extinction_method SHELXL
_refine_ls_goodness_of_fit_ref 1.018
_refine_ls_hydrogen_treatment mixed
_refine_ls_matrix_type full
_refine_ls_number_parameters 175
_refine_ls_number_reflns 2226
_refine_ls_number_restraints 0
_refine_ls_restrained_S_all 1.018
_refine_ls_R_factor_all 0.1277
_refine_ls_R_factor_gt 0.0505
_refine_ls_shift/su_max 0.000
_refine_ls_shift/su_mean 0.000
_refine_ls_structure_factor_coef Fsqd
_refine_ls_weighting_details 'calc w=1/[\s^2^(Fo^2^)+(0.0228P)^2^+0.2513P] where P=(Fo^2^+2Fc^2^)/3'
_refine_ls_weighting_scheme calc
_refine_ls_wR_factor_gt 0.0897
_refine_ls_wR_factor_ref 0.1095
_reflns_number_gt 1124
_reflns_number_total 2226
_reflns_threshold_expression >2sigma(I)
_cod_data_source_file c9cc07236e2.cif
_cod_data_source_block 150702f
_cod_depositor_comments
;
The following automatic conversions were performed:

'_symmetry_cell_setting' value 'Monoclinic' changed to 'monoclinic'
according to
/home/data/users/saulius/crontab/automatic-downloads/rss-feeds/RSC/lib/dictionaries/cif_core.dic
dictionary named 'cif_core.dic' version 2.4.2 from 2011-04-26.

Automatic conversion script
Id: cif_fix_values 4973 2017-02-22 13:04:09Z antanas 
;
_cod_original_cell_volume 1271.9(15)
_cod_original_sg_symbol_H-M P2(1)/c
_cod_database_code 7124300

loop_
_symmetry_equiv_pos_as_xyz
'x, y, z'
'-x, y+1/2, -z+1/2'
'-x, -y, -z'
'x, -y-1/2, z-1/2'

loop_
_atom_site_label
_atom_site_type_symbol
_atom_site_fract_x
_atom_site_fract_y
_atom_site_fract_z
_atom_site_U_iso_or_equiv
_atom_site_adp_type
_atom_site_occupancy
_atom_site_symmetry_multiplicity
_atom_site_calc_flag
_atom_site_refinement_flags
N1 N 0.4564(4) 0.73434(14) 0.6925(3) 0.0673(8) Uani 1 1 d .
N2 N 0.3532(4) 0.78108(13) 0.6580(4) 0.0660(8) Uani 1 1 d .
N3 N 0.2488(3) 0.66272(12) 0.5773(3) 0.0607(7) Uani 1 1 d .
O1 O 0.5620(4) 0.61850(12) 0.8408(3) 0.1038(10) Uani 1 1 d .
C1 C 0.5272(5) 0.62687(15) 0.6880(5) 0.0664(10) Uani 1 1 d .
C2 C 0.4003(4) 0.67738(15) 0.6461(4) 0.0566(9) Uani 1 1 d .
C3 C 0.1946(4) 0.77068(15) 0.5839(4) 0.0554(9) Uani 1 1 d .
C4 C 0.1393(4) 0.71030(15) 0.5473(4) 0.0539(8) Uani 1 1 d .
C5 C -0.0282(4) 0.70017(17) 0.4771(4) 0.0691(10) Uani 1 1 d .
H5 H -0.0680 0.6605 0.4554 0.083 Uiso 1 1 calc R
C6 C -0.1305(5) 0.7495(2) 0.4417(4) 0.0790(11) Uani 1 1 d .
H6 H -0.2411 0.7434 0.3939 0.095 Uiso 1 1 calc R
C7 C -0.0727(5) 0.81016(18) 0.4759(4) 0.0768(11) Uani 1 1 d .
H7 H -0.1459 0.8430 0.4488 0.092 Uiso 1 1 calc R
C8 C 0.0870(5) 0.82187(16) 0.5471(4) 0.0681(10) Uani 1 1 d .
C9 C 0.1486(5) 0.88608(15) 0.5856(5) 0.0969(13) Uani 1 1 d .
H9A H 0.0616 0.9150 0.5478 0.145 Uiso 1 1 calc R
H9B H 0.2560 0.8937 0.5245 0.145 Uiso 1 1 calc R
H9C H 0.1677 0.8905 0.7091 0.145 Uiso 1 1 calc R
C10 C 0.6020(4) 0.58941(14) 0.5484(4) 0.0542(8) Uani 1 1 d .
C11 C 0.5800(4) 0.60493(14) 0.3754(4) 0.0596(9) Uani 1 1 d .
H11 H 0.5155 0.6396 0.3449 0.072 Uiso 1 1 calc R
C12 C 0.6538(5) 0.56895(18) 0.2480(5) 0.0785(11) Uani 1 1 d .
H12 H 0.6390 0.5793 0.1308 0.094 Uiso 1 1 calc R
C13 C 0.7493(6) 0.51786(18) 0.2923(7) 0.0892(12) Uani 1 1 d .
H13 H 0.7996 0.4938 0.2054 0.107 Uiso 1 1 calc R
C14 C 0.7701(5) 0.50258(18) 0.4620(7) 0.0878(12) Uani 1 1 d .
H14 H 0.8332 0.4675 0.4913 0.105 Uiso 1 1 calc R
C15 C 0.7002(4) 0.53788(16) 0.5910(5) 0.0742(11) Uani 1 1 d .
H15 H 0.7182 0.5275 0.7076 0.089 Uiso 1 1 calc R

loop_
_atom_site_aniso_label
_atom_site_aniso_U_11
_atom_site_aniso_U_22
_atom_site_aniso_U_33
_atom_site_aniso_U_23
_atom_site_aniso_U_13
_atom_site_aniso_U_12
N1 0.0545(19) 0.078(2) 0.0697(19) -0.0113(16) -0.0055(16) -0.0070(17)
N2 0.055(2) 0.073(2) 0.070(2) -0.0117(15) -0.0008(17) -0.0049(16)
N3 0.0453(17) 0.0724(19) 0.0644(18) -0.0007(14) -0.0087(15) -0.0023(16)
O1 0.113(2) 0.135(2) 0.0636(16) 0.0074(16) -0.0222(17) 0.0137(18)
C1 0.061(2) 0.073(2) 0.065(2) 0.009(2) -0.015(2) -0.003(2)
C2 0.047(2) 0.072(2) 0.050(2) -0.0028(17) -0.0063(17) -0.002(2)
C3 0.044(2) 0.071(2) 0.051(2) -0.0078(17) 0.0020(17) -0.0013(18)
C4 0.043(2) 0.073(2) 0.0453(19) -0.0083(17) 0.0004(16) -0.0006(19)
C5 0.047(2) 0.092(3) 0.069(2) -0.009(2) -0.0055(19) -0.006(2)
C6 0.052(2) 0.117(3) 0.068(2) -0.004(2) -0.001(2) 0.009(3)
C7 0.066(3) 0.098(3) 0.066(2) 0.007(2) 0.003(2) 0.024(2)
C8 0.068(3) 0.072(3) 0.064(2) 0.0002(18) 0.007(2) 0.010(2)
C9 0.104(3) 0.074(3) 0.112(3) 0.000(2) 0.011(3) 0.011(2)
C10 0.0402(19) 0.058(2) 0.064(2) 0.0124(18) -0.0108(18) -0.0042(16)
C11 0.053(2) 0.062(2) 0.064(2) 0.0085(19) 0.0008(19) 0.0039(18)
C12 0.072(3) 0.089(3) 0.075(3) 0.004(2) 0.006(2) -0.003(2)
C13 0.074(3) 0.085(3) 0.109(4) -0.012(3) 0.016(3) 0.000(2)
C14 0.067(3) 0.068(3) 0.128(4) 0.011(3) -0.008(3) 0.008(2)
C15 0.059(2) 0.072(3) 0.092(3) 0.020(2) -0.015(2) -0.003(2)

loop_
_atom_type_symbol
_atom_type_description
_atom_type_scat_dispersion_real
_atom_type_scat_dispersion_imag
_atom_type_scat_source
C C 0.0033 0.0016 'International Tables Vol C Tables 4.2.6.8 and 6.1.1.4'
H H 0.0000 0.0000 'International Tables Vol C Tables 4.2.6.8 and 6.1.1.4'
N N 0.0061 0.0033 'International Tables Vol C Tables 4.2.6.8 and 6.1.1.4'
O O 0.0106 0.0060 'International Tables Vol C Tables 4.2.6.8 and 6.1.1.4'

loop_
_geom_angle_atom_site_label_1
_geom_angle_atom_site_label_2
_geom_angle_atom_site_label_3
_geom_angle
N2 N1 C2 117.7(3)
N1 N2 C3 119.4(3)
C2 N3 C4 115.4(3)
O1 C1 C10 122.4(3)
O1 C1 C2 117.2(3)
C10 C1 C2 120.4(3)
N3 C2 N1 127.2(3)
N3 C2 C1 118.6(3)
N1 C2 C1 114.1(3)
N2 C3 C4 120.4(3)
N2 C3 C8 118.1(3)
C4 C3 C8 121.4(3)
N3 C4 C5 120.6(3)
N3 C4 C3 119.7(3)
C5 C4 C3 119.7(3)
C6 C5 C4 118.5(3)
C6 C5 H5 120.7
C4 C5 H5 120.7
C5 C6 C7 121.4(4)
C5 C6 H6 119.3
C7 C6 H6 119.3
C8 C7 C6 121.9(3)
C8 C7 H7 119.1
C6 C7 H7 119.1
C7 C8 C3 117.0(3)
C7 C8 C9 122.2(4)
C3 C8 C9 120.8(3)
C8 C9 H9A 109.5
C8 C9 H9B 109.5
H9A C9 H9B 109.5
C8 C9 H9C 109.5
H9A C9 H9C 109.5
H9B C9 H9C 109.5
C11 C10 C15 119.3(3)
C11 C10 C1 121.3(3)
C15 C10 C1 119.5(3)
C12 C11 C10 119.6(3)
C12 C11 H11 120.2
C10 C11 H11 120.2
C13 C12 C11 120.4(4)
C13 C12 H12 119.8
C11 C12 H12 119.8
C14 C13 C12 119.9(4)
C14 C13 H13 120.0
C12 C13 H13 120.0
C13 C14 C15 120.8(4)
C13 C14 H14 119.6
C15 C14 H14 119.6
C14 C15 C10 120.0(4)
C14 C15 H15 120.0
C10 C15 H15 120.0

loop_
_geom_bond_atom_site_label_1
_geom_bond_atom_site_label_2
_geom_bond_distance
N1 N2 1.313(3)
N1 C2 1.358(4)
N2 C3 1.357(4)
N3 C2 1.310(4)
N3 C4 1.350(4)
O1 C1 1.211(3)
C1 C10 1.461(4)
C1 C2 1.500(4)
C3 C4 1.408(4)
C3 C8 1.412(4)
C4 C5 1.406(4)
C5 C6 1.355(4)
C5 H5 0.9300
C6 C7 1.415(5)
C6 H6 0.9300
C7 C8 1.360(5)
C7 H7 0.9300
C8 C9 1.503(4)
C9 H9A 0.9600
C9 H9B 0.9600
C9 H9C 0.9600
C10 C11 1.376(4)
C10 C15 1.387(4)
C11 C12 1.372(4)
C11 H11 0.9300
C12 C13 1.372(5)
C12 H12 0.9300
C13 C14 1.349(5)
C13 H13 0.9300
C14 C15 1.360(5)
C14 H14 0.9300
C15 H15 0.9300

loop_
_geom_torsion_atom_site_label_1
_geom_torsion_atom_site_label_2
_geom_torsion_atom_site_label_3
_geom_torsion_atom_site_label_4
_geom_torsion
C2 N1 N2 C3 2.2(4)
C4 N3 C2 N1 1.3(5)
C4 N3 C2 C1 178.3(3)
N2 N1 C2 N3 -3.7(5)
N2 N1 C2 C1 179.2(3)
O1 C1 C2 N3 -114.5(4)
C10 C1 C2 N3 64.7(4)
O1 C1 C2 N1 62.9(4)
C10 C1 C2 N1 -118.0(3)
N1 N2 C3 C4 1.2(4)
N1 N2 C3 C8 -179.6(3)
C2 N3 C4 C5 -178.7(3)
C2 N3 C4 C3 2.3(4)
N2 C3 C4 N3 -3.6(4)
C8 C3 C4 N3 177.1(3)
N2 C3 C4 C5 177.5(3)
C8 C3 C4 C5 -1.8(4)
N3 C4 C5 C6 -177.0(3)
C3 C4 C5 C6 1.9(5)
C4 C5 C6 C7 -0.8(5)
C5 C6 C7 C8 -0.6(5)
C6 C7 C8 C3 0.8(5)
C6 C7 C8 C9 -179.3(3)
N2 C3 C8 C7 -178.8(3)
C4 C3 C8 C7 0.4(5)
N2 C3 C8 C9 1.3(5)
C4 C3 C8 C9 -179.5(3)
O1 C1 C10 C11 -170.9(3)
C2 C1 C10 C11 10.0(5)
O1 C1 C10 C15 7.7(5)
C2 C1 C10 C15 -171.3(3)
C15 C10 C11 C12 0.6(5)
C1 C10 C11 C12 179.3(3)
C10 C11 C12 C13 -0.1(5)
C11 C12 C13 C14 0.4(6)
C12 C13 C14 C15 -1.2(6)
C13 C14 C15 C10 1.7(6)
C11 C10 C15 C14 -1.5(5)
C1 C10 C15 C14 179.9(3)
